data_7217327
loop_
_publ_author_name
'Orvay, Francisca'
'Bauz\'a, Antonio'
'Barcel\'o-Oliver, Miquel'
'Garc\'ia-Raso, Angel'
'Fiol, Joan J.'
'Costa, Antoni'
'Molins, Elies'
'Mata, Ignasi'
'Frontera, Antonio'

_publ_section_title
;
 Synthesis, X-ray characterization and DFT studies of
 bis-N-imidazolylpyrimidine salts: the prominent role of hydrogen bonding
 and anion--\p interactions
;
_journal_issue 38
_journal_name_full CrystEngComm
_journal_page_first 9043
_journal_paper_doi 10.1039/C4CE01425A
_journal_volume 16
_journal_year 2014
_chemical_compound_source 'synthesis as described'
_chemical_formula_moiety 'C10 H10 N6, 2(N O3), H N O3'
_chemical_formula_sum 'C10 H11 N9 O9'
_chemical_formula_weight 401.28
_chemical_name_systematic
;
 ?
;
_space_group_IT_number 14
_symmetry_cell_setting monoclinic
_symmetry_Int_Tables_number 14
_symmetry_space_group_name_Hall '-P 2yn'
_symmetry_space_group_name_H-M 'P 1 21/n 1'
_atom_sites_solution_hydrogens geom
_atom_sites_solution_primary direct
_atom_sites_solution_secondary difmap
_audit_conform_dict_location ftp://ftp.iucr.org/pub/cif_core.dic
_audit_conform_dict_name cif_core.dic
_audit_conform_dict_version 2.4
_audit_creation_date 2013-08-21T18:18:30-00:00
_audit_creation_method 'WinGX routine CIF_UPDATE'
_cell_angle_alpha 90
_cell_angle_beta 92.794(17)
_cell_angle_gamma 90
_cell_formula_units_Z 4
_cell_length_a 9.5097(19)
_cell_length_b 11.521(3)
_cell_length_c 14.622(3)
_cell_measurement_reflns_used 25
_cell_measurement_temperature 294(2)
_cell_measurement_theta_max 21.4
_cell_measurement_theta_min 8
_cell_measurement_wavelength 0.71073
_cell_volume 1600.1(6)
_computing_cell_refinement 'CAD4 Express (Enraf Nonius, 1994)'
_computing_data_collection 'CAD4 Express (Enraf Nonius, 1994)'
_computing_data_reduction 'XCAD4 (Harms & Wocadlo, 1995)'
_computing_molecular_graphics 'Ortep-3 for Windows (Farrugia, 1997)'
_computing_publication_material 'WinGX publication routines (Farrugia, 1999)'
_computing_structure_refinement 'SHELXL-97 (Sheldrick, 1997)'
_diffrn_ambient_temperature 294(2)
_diffrn_detector 'scintillation LiI'
_diffrn_detector_dtime 1.195
_diffrn_measured_fraction_theta_full 0.999
_diffrn_measured_fraction_theta_max 0.999
_diffrn_measurement_device '\k-geometry diffractometer'
_diffrn_measurement_device_type 'Enraf Nonius CAD4'
_diffrn_measurement_method 'non-profiled \w scans'
_diffrn_orient_matrix_type
;
  x-axis points to radiation source
  the matrix is specified in reciprocal space
;
_diffrn_orient_matrix_UB_11 0.042593
_diffrn_orient_matrix_UB_12 0.079103
_diffrn_orient_matrix_UB_13 -0.002996
_diffrn_orient_matrix_UB_21 0.095551
_diffrn_orient_matrix_UB_22 -0.035502
_diffrn_orient_matrix_UB_23 -0.002777
_diffrn_orient_matrix_UB_31 -0.010972
_diffrn_orient_matrix_UB_32 -0.001974
_diffrn_orient_matrix_UB_33 -0.068406
_diffrn_radiation_monochromator graphite
_diffrn_radiation_probe x-ray
_diffrn_radiation_type MoK\a
_diffrn_radiation_wavelength 0.71073
_diffrn_reflns_av_unetI/netI 0.0558
_diffrn_reflns_limit_h_max 11
_diffrn_reflns_limit_h_min -11
_diffrn_reflns_limit_k_max 13
_diffrn_reflns_limit_k_min 0
_diffrn_reflns_limit_l_max 17
_diffrn_reflns_limit_l_min 0
_diffrn_reflns_number 2818
_diffrn_reflns_theta_full 24.97
_diffrn_reflns_theta_max 24.97
_diffrn_reflns_theta_min 2.25
_diffrn_source 'Enraf Nonius FR590'
_diffrn_standards_decay_% 63
_diffrn_standards_interval_count 66
_diffrn_standards_interval_time 60
_diffrn_standards_number 2
_exptl_absorpt_coefficient_mu 0.148
_exptl_absorpt_correction_T_max 0.9696
_exptl_absorpt_correction_T_min 0.4244
_exptl_absorpt_correction_type refdelf
_exptl_absorpt_process_details
;
        Walker, N. & Stuart, D (1983) Acta. Cryst. A39, 158-166
;
_exptl_crystal_colour colourless
_exptl_crystal_density_diffrn 1.666
_exptl_crystal_density_method 'not measured'
_exptl_crystal_description prism
_exptl_crystal_F_000 824
_exptl_crystal_size_max 0.39
_exptl_crystal_size_mid 0.27
_exptl_crystal_size_min 0.21
_refine_diff_density_max 0.207
_refine_diff_density_min -0.239
_refine_diff_density_rms 0.053
_refine_ls_extinction_method none
_refine_ls_goodness_of_fit_ref 1.034
_refine_ls_hydrogen_treatment refall
_refine_ls_matrix_type full
_refine_ls_number_parameters 297
_refine_ls_number_reflns 2818
_refine_ls_number_restraints 0
_refine_ls_restrained_S_all 1.034
_refine_ls_R_factor_all 0.1031
_refine_ls_R_factor_gt 0.0534
_refine_ls_shift/su_max 0
_refine_ls_shift/su_mean 0
_refine_ls_structure_factor_coef Fsqd
_refine_ls_weighting_details 'calc w=1/[\s^2^(Fo^2^)+(0.0733P)^2^+0.0000P] where P=(Fo^2^+2Fc^2^)/3'
_refine_ls_weighting_scheme calc
_refine_ls_wR_factor_gt 0.1291
_refine_ls_wR_factor_ref 0.1459
_reflns_number_gt 1759
_reflns_number_total 2818
_reflns_threshold_expression >2sigma(I)
_cod_data_source_file c4ce01425a2.cif
_cod_data_source_block pm190
_cod_depositor_comments 'Adding full bibliography for 7217324--7217328.cif.'
_cod_original_sg_symbol_H-M 'P 21/n'
_cod_database_code 7217327

loop_
_symmetry_equiv_pos_as_xyz
'x, y, z'
'-x+1/2, y+1/2, -z+1/2'
'-x, -y, -z'
'x-1/2, -y-1/2, z-1/2'

loop_
_atom_site_label
_atom_site_type_symbol
_atom_site_fract_x
_atom_site_fract_y
_atom_site_fract_z
_atom_site_U_iso_or_equiv
_atom_site_adp_type
_atom_site_occupancy
_atom_site_symmetry_multiplicity
_atom_site_calc_flag
C2 C 0.0377(4) 0.1567(3) 0.4156(2) 0.0406(8) Uani 1 1 d
C4 C -0.1831(3) 0.1101(3) 0.4367(2) 0.0420(8) Uani 1 1 d
C5 C -0.1669(3) 0.1172(3) 0.3460(2) 0.0389(8) Uani 1 1 d
C6 C 0.0385(3) 0.1616(2) 0.24881(18) 0.0327(7) Uani 1 1 d
C8 C 0.2379(3) 0.1920(3) 0.1768(2) 0.0450(9) Uani 1 1 d
C10 C 0.0419(3) 0.1637(2) 0.09059(19) 0.0322(7) Uani 1 1 d
C11 C -0.0372(3) 0.1519(3) 0.1670(2) 0.0345(7) Uani 1 1 d
C13 C 0.0500(4) 0.1584(3) -0.07659(19) 0.0390(8) Uani 1 1 d
C15 C -0.1689(4) 0.1169(3) -0.1155(2) 0.0413(8) Uani 1 1 d
C16 C -0.1588(3) 0.1232(3) -0.0244(2) 0.0373(8) Uani 1 1 d
N1 N -0.0287(2) 0.1470(2) 0.33365(15) 0.0324(6) Uani 1 1 d
N2 N -0.3503(3) 0.3355(2) 0.16977(17) 0.0396(7) Uani 1 1 d
N3 N -0.0540(3) 0.1343(2) 0.47825(17) 0.0407(7) Uani 1 1 d
N4 N -0.4237(3) -0.0351(3) 0.13265(18) 0.0484(7) Uani 1 1 d
N5 N -0.5987(3) 0.0354(3) 0.3797(2) 0.0542(8) Uani 1 1 d
N7 N 0.1750(2) 0.1803(2) 0.25695(16) 0.0393(7) Uani 1 1 d
N9 N 0.1783(3) 0.1844(2) 0.09396(16) 0.0395(7) Uani 1 1 d
N12 N -0.0205(2) 0.14937(19) 0.00098(15) 0.0307(6) Uani 1 1 d
N14 N -0.0385(3) 0.1396(2) -0.14613(17) 0.0418(7) Uani 1 1 d
O1 O -0.2933(2) 0.3172(2) 0.09688(14) 0.0554(7) Uani 1 1 d
O2 O -0.2860(2) 0.3293(2) 0.24418(15) 0.0620(7) Uani 1 1 d
O3 O -0.4810(2) 0.3637(2) 0.16711(13) 0.0472(6) Uani 1 1 d
O4 O -0.3604(3) 0.0565(2) 0.14848(16) 0.0688(8) Uani 1 1 d
O5 O -0.4015(3) -0.0963(2) 0.06734(18) 0.0800(9) Uani 1 1 d
O6 O -0.5177(2) -0.0667(2) 0.18832(16) 0.0581(7) Uani 1 1 d
O7 O -0.6779(3) -0.0436(2) 0.35877(18) 0.0796(9) Uani 1 1 d
O8 O -0.5009(2) 0.0646(2) 0.32257(17) 0.0644(8) Uani 1 1 d
O9 O -0.6033(3) 0.0935(2) 0.44834(18) 0.0808(9) Uani 1 1 d
H2 H 0.126(3) 0.181(3) 0.428(2) 0.057(11) Uiso 1 1 d
H3 H -0.033(3) 0.139(2) 0.540(2) 0.052(10) Uiso 1 1 d
H4 H -0.273(4) 0.094(3) 0.468(3) 0.077(11) Uiso 1 1 d
H5 H -0.240(3) 0.113(2) 0.300(2) 0.035(8) Uiso 1 1 d
H8 H 0.335(3) 0.210(2) 0.1866(18) 0.040(8) Uiso 1 1 d
H11 H -0.122(3) 0.146(2) 0.161(2) 0.037(9) Uiso 1 1 d
H13 H 0.137(3) 0.178(2) -0.0712(19) 0.033(9) Uiso 1 1 d
H14 H -0.012(4) 0.142(3) -0.207(3) 0.084(13) Uiso 1 1 d
H15 H -0.248(3) 0.110(2) -0.153(2) 0.042(9) Uiso 1 1 d
H16 H -0.217(3) 0.120(3) 0.015(2) 0.048(9) Uiso 1 1 d
H8N H -0.510(4) 0.006(4) 0.270(3) 0.114(16) Uiso 1 1 d

loop_
_atom_site_aniso_label
_atom_site_aniso_U_11
_atom_site_aniso_U_22
_atom_site_aniso_U_33
_atom_site_aniso_U_23
_atom_site_aniso_U_13
_atom_site_aniso_U_12
C2 0.050(2) 0.049(2) 0.0236(18) 0.0004(14) 0.0034(15) -0.0055(17)
C4 0.045(2) 0.051(2) 0.0301(17) 0.0035(15) 0.0119(15) -0.0006(17)
C5 0.0375(18) 0.050(2) 0.0289(17) 0.0022(15) 0.0019(14) -0.0048(16)
C6 0.0426(18) 0.0333(16) 0.0228(16) 0.0005(12) 0.0083(13) 0.0001(14)
C8 0.0392(19) 0.063(2) 0.0329(19) -0.0008(16) 0.0053(15) -0.0141(17)
C10 0.0426(18) 0.0315(16) 0.0230(15) 0.0007(12) 0.0055(13) 0.0006(14)
C11 0.0299(18) 0.050(2) 0.0243(16) 0.0007(14) 0.0045(14) 0.0015(15)
C13 0.048(2) 0.049(2) 0.0196(17) 0.0036(13) 0.0044(16) -0.0016(17)
C15 0.050(2) 0.045(2) 0.0283(18) 0.0026(15) -0.0015(16) -0.0024(17)
C16 0.0409(19) 0.047(2) 0.0249(16) 0.0032(14) 0.0092(14) 0.0000(16)
N1 0.0397(14) 0.0396(15) 0.0182(12) -0.0010(10) 0.0030(11) 0.0004(12)
N2 0.0475(17) 0.0456(16) 0.0262(15) 0.0038(12) 0.0055(13) -0.0022(13)
N3 0.0492(17) 0.0539(18) 0.0194(14) 0.0036(12) 0.0050(12) 0.0013(14)
N4 0.0422(16) 0.061(2) 0.0421(17) -0.0015(15) 0.0069(13) -0.0074(15)
N5 0.0586(19) 0.055(2) 0.0511(19) 0.0038(16) 0.0210(16) -0.0013(16)
N7 0.0372(15) 0.0527(17) 0.0285(14) -0.0020(12) 0.0059(11) -0.0090(12)
N9 0.0407(15) 0.0511(17) 0.0270(15) -0.0020(12) 0.0054(12) -0.0070(13)
N12 0.0362(14) 0.0389(14) 0.0175(12) -0.0005(10) 0.0071(10) -0.0016(11)
N14 0.0558(18) 0.0500(17) 0.0201(14) 0.0014(12) 0.0068(13) 0.0018(14)
O1 0.0609(15) 0.0771(18) 0.0297(12) -0.0016(11) 0.0178(11) 0.0153(13)
O2 0.0617(16) 0.098(2) 0.0259(13) 0.0043(13) -0.0036(12) 0.0078(14)
O3 0.0403(13) 0.0717(17) 0.0300(12) 0.0015(11) 0.0055(10) 0.0019(12)
O4 0.0739(18) 0.0824(19) 0.0516(15) -0.0052(14) 0.0177(13) -0.0393(16)
O5 0.101(2) 0.087(2) 0.0541(16) -0.0250(15) 0.0262(16) -0.0039(17)
O6 0.0459(14) 0.0751(18) 0.0551(15) -0.0096(13) 0.0206(12) -0.0222(12)
O7 0.090(2) 0.0710(19) 0.081(2) -0.0079(15) 0.0403(16) -0.0304(17)
O8 0.0578(16) 0.081(2) 0.0568(16) -0.0133(14) 0.0249(13) -0.0203(14)
O9 0.118(2) 0.078(2) 0.0497(17) -0.0134(15) 0.0333(16) 0.0026(17)

loop_
_atom_type_symbol
_atom_type_description
_atom_type_scat_dispersion_real
_atom_type_scat_dispersion_imag
_atom_type_scat_source
C C 0.0033 0.0016 'International Tables Vol C Tables 4.2.6.8 and 6.1.1.4'
H H 0 0 'International Tables Vol C Tables 4.2.6.8 and 6.1.1.4'
N N 0.0061 0.0033 'International Tables Vol C Tables 4.2.6.8 and 6.1.1.4'
O O 0.0106 0.006 'International Tables Vol C Tables 4.2.6.8 and 6.1.1.4'

loop_
_geom_angle_atom_site_label_1
_geom_angle_atom_site_label_2
_geom_angle_atom_site_label_3
_geom_angle
N3 C2 N1 107.9(3)
N3 C2 H2 125(2)
N1 C2 H2 127(2)
C5 C4 N3 106.3(3)
C5 C4 H4 127(2)
N3 C4 H4 127(2)
C4 C5 N1 107.4(3)
C4 C5 H5 125.6(17)
N1 C5 H5 126.4(17)
N7 C6 C11 124.5(3)
N7 C6 N1 114.9(3)
C11 C6 N1 120.6(3)
N9 C8 N7 127.2(3)
N9 C8 H8 121.7(16)
N7 C8 H8 111.1(16)
N9 C10 C11 124.1(3)
N9 C10 N12 114.9(2)
C11 C10 N12 120.9(3)
C6 C11 C10 114.4(3)
C6 C11 H11 125(2)
C10 C11 H11 120(2)
N14 C13 N12 108.3(3)
N14 C13 H13 134.2(19)
N12 C13 H13 117.4(19)
C16 C15 N14 107.2(3)
C16 C15 H15 128.8(18)
N14 C15 H15 123.4(18)
C15 C16 N12 107.5(3)
C15 C16 H16 133(2)
N12 C16 H16 119(2)
C2 N1 C5 108.4(2)
C2 N1 C6 123.9(3)
C5 N1 C6 127.6(2)
O2 N2 O1 122.4(3)
O2 N2 O3 118.9(2)
O1 N2 O3 118.8(3)
C2 N3 C4 109.9(3)
C2 N3 H3 123.7(19)
C4 N3 H3 126.4(19)
O5 N4 O4 122.9(3)
O5 N4 O6 119.0(3)
O4 N4 O6 118.1(3)
O9 N5 O7 125.3(3)
O9 N5 O8 116.0(3)
O7 N5 O8 118.6(3)
C6 N7 C8 114.5(3)
C8 N9 C10 115.2(2)
C13 N12 C16 107.3(3)
C13 N12 C10 124.3(3)
C16 N12 C10 128.4(2)
C13 N14 C15 109.7(3)
C13 N14 H14 123(2)
C15 N14 H14 128(2)
N4 O6 H8N 110.0(16)
N5 O8 H8N 106(2)

loop_
_geom_bond_atom_site_label_1
_geom_bond_atom_site_label_2
_geom_bond_distance
C2 N3 1.321(4)
C2 N1 1.332(4)
C2 H2 0.90(3)
C4 C5 1.346(4)
C4 N3 1.371(4)
C4 H4 1.00(3)
C5 N1 1.378(4)
C5 H5 0.94(3)
C6 N7 1.316(3)
C6 C11 1.370(4)
C6 N1 1.433(3)
C8 N9 1.314(4)
C8 N7 1.348(4)
C8 H8 0.95(3)
C10 N9 1.317(3)
C10 C11 1.384(4)
C10 N12 1.422(4)
C11 H11 0.81(3)
C13 N14 1.306(4)
C13 N12 1.349(3)
C13 H13 0.86(3)
C15 C16 1.333(4)
C15 N14 1.364(4)
C15 H15 0.92(3)
C16 N12 1.382(4)
C16 H16 0.82(3)
N2 O2 1.224(3)
N2 O1 1.237(3)
N2 O3 1.284(3)
N3 H3 0.92(3)
N4 O5 1.214(3)
N4 O4 1.232(3)
N4 O6 1.291(3)
N5 O9 1.209(3)
N5 O7 1.211(4)
N5 O8 1.323(3)
N14 H14 0.93(4)
O6 H8N 1.45(5)
O8 H8N 1.03(4)

loop_
_geom_hbond_atom_site_label_D
_geom_hbond_atom_site_label_H
_geom_hbond_atom_site_label_A
_geom_hbond_distance_DH
_geom_hbond_distance_HA
_geom_hbond_distance_DA
_geom_hbond_angle_DHA
_geom_hbond_site_symmetry_A
N3 H3 O3 0.92(3) 1.90(3) 2.815(3) 175(3) 4_666
N3 H3 O1 0.92(3) 2.44(3) 3.009(4) 120(2) 4_666
N3 H3 N2 0.92(3) 2.53(3) 3.345(4) 149(2) 4_666
N14 H14 O3 0.93(4) 1.88(4) 2.811(3) 172(3) 4_665
N14 H14 O2 0.93(4) 2.32(3) 2.974(3) 127(3) 4_665
N14 H14 N2 0.93(4) 2.44(4) 3.317(3) 156(3) 4_665
O8 H8N O6 1.03(4) 1.45(5) 2.477(3) 174(4) .
O8 H8N N4 1.03(4) 2.25(4) 3.125(4) 142(3) .
O8 H8N O4 1.03(4) 2.40(4) 2.934(3) 112(3) .

loop_
_geom_torsion_atom_site_label_1
_geom_torsion_atom_site_label_2
_geom_torsion_atom_site_label_3
_geom_torsion_atom_site_label_4
_geom_torsion
N3 C4 C5 N1 -0.7(4)
N7 C6 C11 C10 -0.2(5)
N1 C6 C11 C10 -177.7(2)
N9 C10 C11 C6 -1.0(4)
N12 C10 C11 C6 176.5(3)
N14 C15 C16 N12 -0.4(4)
N3 C2 N1 C5 0.0(3)
N3 C2 N1 C6 -178.0(3)
C4 C5 N1 C2 0.5(4)
C4 C5 N1 C6 178.3(3)
N7 C6 N1 C2 3.2(4)
C11 C6 N1 C2 -179.0(3)
N7 C6 N1 C5 -174.3(3)
C11 C6 N1 C5 3.5(4)
N1 C2 N3 C4 -0.4(4)
C5 C4 N3 C2 0.7(4)
C11 C6 N7 C8 1.3(4)
N1 C6 N7 C8 178.9(3)
N9 C8 N7 C6 -1.5(5)
N7 C8 N9 C10 0.4(5)
C11 C10 N9 C8 0.9(4)
N12 C10 N9 C8 -176.7(3)
N14 C13 N12 C16 0.3(3)
N14 C13 N12 C10 179.6(2)
C15 C16 N12 C13 0.1(3)
C15 C16 N12 C10 -179.2(3)
N9 C10 N12 C13 -1.6(4)
C11 C10 N12 C13 -179.3(3)
N9 C10 N12 C16 177.6(3)
C11 C10 N12 C16 -0.1(4)
N12 C13 N14 C15 -0.5(4)
C16 C15 N14 C13 0.5(4)
